data_7209610
loop_
_publ_author_name
'Virdo, Jessica D.'
'Kawar, Yazan H.'
'Lough, Alan J.'
'Bender, Timothy P.'

_publ_section_title
;
 Halogen bonds can direct the solid state arrangement of phenoxy--boron
 subphthalocyanines
;
_journal_issue 16
_journal_name_full CrystEngComm
_journal_page_first 3187
_journal_paper_doi 10.1039/c3ce26711c
_journal_volume 15
_journal_year 2013
_chemical_formula_moiety 'C30 H16 B F N6 O'
_chemical_formula_sum 'C30 H16 B F N6 O'
_chemical_formula_weight 506.30
_chemical_name_common
;
o-FPhO-BsubPc
;
_chemical_name_systematic
;
(2-Fluorophenolato)(subphthalocyaninato)boron
;
_space_group_IT_number 2
_symmetry_cell_setting triclinic
_symmetry_space_group_name_Hall '-P 1'
_symmetry_space_group_name_H-M 'P -1'
_atom_sites_solution_hydrogens geom
_atom_sites_solution_primary direct
_atom_sites_solution_secondary difmap
_audit_creation_method SHELXL-97
_cell_angle_alpha 86.4627(15)
_cell_angle_beta 77.0822(13)
_cell_angle_gamma 64.9040(15)
_cell_formula_units_Z 2
_cell_length_a 10.1276(3)
_cell_length_b 10.8350(3)
_cell_length_c 11.8593(4)
_cell_measurement_reflns_used 23467
_cell_measurement_temperature 150(1)
_cell_measurement_theta_max 27.4
_cell_measurement_theta_min 2.6
_cell_volume 1147.87(6)
_computing_cell_refinement 'Denzo-SMN (Otwinowski & Minor, 1997)'
_computing_data_collection 'Collect (Nonius B.V., 1997-2002)'
_computing_data_reduction Denzo-SMN
_computing_molecular_graphics 'PLATON (Spek, 2009)'
_computing_publication_material 'SHELXTL V6.1'
_computing_structure_refinement 'SHELXTL V6.1 (Sheldrick, 2008)'
_computing_structure_solution 'SIR-92 (Altomare et al., 1994)'
_diffrn_ambient_temperature 150(1)
_diffrn_detector_area_resol_mean 9
_diffrn_measured_fraction_theta_full 0.996
_diffrn_measured_fraction_theta_max 0.996
_diffrn_measurement_device_type 'Nonius KappaCCD'
_diffrn_measurement_method '\f scans and \w scans with \k offsets'
_diffrn_radiation_monochromator graphite
_diffrn_radiation_source 'fine-focus sealed tube'
_diffrn_radiation_type MoK\a
_diffrn_radiation_wavelength 0.71073
_diffrn_reflns_av_R_equivalents 0.0701
_diffrn_reflns_av_sigmaI/netI 0.0515
_diffrn_reflns_limit_h_max 13
_diffrn_reflns_limit_h_min -13
_diffrn_reflns_limit_k_max 14
_diffrn_reflns_limit_k_min -13
_diffrn_reflns_limit_l_max 15
_diffrn_reflns_limit_l_min -15
_diffrn_reflns_number 23467
_diffrn_reflns_theta_full 27.44
_diffrn_reflns_theta_max 27.44
_diffrn_reflns_theta_min 2.56
_diffrn_standards_number 0
_exptl_absorpt_coefficient_mu 0.098
_exptl_absorpt_correction_T_max 0.977
_exptl_absorpt_correction_T_min 0.801
_exptl_absorpt_correction_type multi-scan
_exptl_absorpt_process_details
;
multi-scan from symmetry-related measurements
Sortav (Blessing 1995)
;
_exptl_crystal_colour purple
_exptl_crystal_density_diffrn 1.465
_exptl_crystal_density_method 'not measured'
_exptl_crystal_description block
_exptl_crystal_F_000 520
_exptl_crystal_size_max 0.35
_exptl_crystal_size_mid 0.30
_exptl_crystal_size_min 0.26
_refine_diff_density_max 0.585
_refine_diff_density_min -0.372
_refine_diff_density_rms 0.058
_refine_ls_extinction_coef 0.024(4)
_refine_ls_extinction_expression Fc^*^=kFc[1+0.001xFc^2^\l^3^/sin(2\q)]^-1/4^
_refine_ls_extinction_method SHELXL
_refine_ls_goodness_of_fit_ref 1.046
_refine_ls_hydrogen_treatment constr
_refine_ls_matrix_type full
_refine_ls_number_parameters 353
_refine_ls_number_reflns 5219
_refine_ls_number_restraints 0
_refine_ls_restrained_S_all 1.046
_refine_ls_R_factor_all 0.0897
_refine_ls_R_factor_gt 0.0557
_refine_ls_shift/su_max 0.001
_refine_ls_shift/su_mean 0.000
_refine_ls_structure_factor_coef Fsqd
_refine_ls_weighting_details 'calc w=1/[\s^2^(Fo^2^)+(0.0837P)^2^+0.4627P] where P=(Fo^2^+2Fc^2^)/3'
_refine_ls_weighting_scheme calc
_refine_ls_wR_factor_gt 0.1396
_refine_ls_wR_factor_ref 0.1637
_reflns_number_gt 3567
_reflns_number_total 5219
_reflns_threshold_expression I>2\s(I)
_cod_data_source_file c3ce26711c.txt
_cod_data_source_block k11169
_cod_depositor_comments
;
The following automatic conversions were performed:

'_symmetry_cell_setting' value 'Triclinic' changed to 'triclinic'
according to /home/saulius/struct/CIF-dictionaries/cif_core.dic
dictionary named 'cif_core.dic' version 2.4.2 from 2011-04-26.

Automatic conversion script
Id: cif_fix_values 1891 2012-01-12 08:04:46Z andrius 
;
_cod_database_code 7209610

loop_
_symmetry_equiv_pos_as_xyz
'x, y, z'
'-x, -y, -z'

loop_
_atom_site_label
_atom_site_type_symbol
_atom_site_fract_x
_atom_site_fract_y
_atom_site_fract_z
_atom_site_U_iso_or_equiv
_atom_site_adp_type
_atom_site_occupancy
_atom_site_symmetry_multiplicity
_atom_site_calc_flag
_atom_site_refinement_flags
F1 F 0.55326(16) 0.83994(13) 0.31734(12) 0.0460(4) Uani 1 1 d .
O1 O 0.59854(15) 0.58683(14) 0.39846(11) 0.0289(3) Uani 1 1 d .
N1 N 0.85645(18) 0.41361(16) 0.36359(14) 0.0268(4) Uani 1 1 d .
N2 N 0.82458(19) 0.20737(17) 0.37159(14) 0.0285(4) Uani 1 1 d .
N3 N 0.69558(18) 0.38903(16) 0.25879(14) 0.0262(4) Uani 1 1 d .
N4 N 0.66656(18) 0.50354(16) 0.08126(15) 0.0284(4) Uani 1 1 d .
N5 N 0.78034(18) 0.56060(16) 0.21226(14) 0.0262(4) Uani 1 1 d .
N6 N 0.98618(19) 0.54964(16) 0.28280(15) 0.0289(4) Uani 1 1 d .
C1 C 0.9725(2) 0.4504(2) 0.35228(17) 0.0278(4) Uani 1 1 d .
C2 C 1.0841(2) 0.3430(2) 0.40319(17) 0.0282(4) Uani 1 1 d .
C3 C 1.2251(2) 0.3247(2) 0.41407(19) 0.0349(5) Uani 1 1 d .
H3A H 1.2600 0.3931 0.3915 0.042 Uiso 1 1 calc R
C4 C 1.3130(3) 0.2047(2) 0.45845(19) 0.0374(5) Uani 1 1 d .
H4A H 1.4090 0.1910 0.4678 0.045 Uiso 1 1 calc R
C5 C 1.2628(2) 0.1030(2) 0.48980(18) 0.0355(5) Uani 1 1 d .
H5A H 1.3254 0.0216 0.5206 0.043 Uiso 1 1 calc R
C6 C 1.1248(2) 0.1173(2) 0.47726(17) 0.0300(5) Uani 1 1 d .
H6A H 1.0927 0.0467 0.4981 0.036 Uiso 1 1 calc R
C7 C 1.0337(2) 0.2384(2) 0.43310(16) 0.0276(4) Uani 1 1 d .
C8 C 0.8926(2) 0.28156(19) 0.39734(17) 0.0274(4) Uani 1 1 d .
C9 C 0.7328(2) 0.2595(2) 0.29730(17) 0.0274(4) Uani 1 1 d .
C10 C 0.6864(2) 0.1922(2) 0.22173(17) 0.0275(4) Uani 1 1 d .
C11 C 0.6934(2) 0.0607(2) 0.21767(18) 0.0298(5) Uani 1 1 d .
H11A H 0.7285 -0.0026 0.2750 0.036 Uiso 1 1 calc R
C12 C 0.6476(2) 0.0255(2) 0.12772(19) 0.0342(5) Uani 1 1 d .
H12A H 0.6484 -0.0623 0.1252 0.041 Uiso 1 1 calc R
C13 C 0.6002(2) 0.1157(2) 0.04083(19) 0.0335(5) Uani 1 1 d .
H13A H 0.5698 0.0881 -0.0196 0.040 Uiso 1 1 calc R
C14 C 0.5968(2) 0.2451(2) 0.04114(18) 0.0311(5) Uani 1 1 d .
H14A H 0.5678 0.3052 -0.0195 0.037 Uiso 1 1 calc R
C15 C 0.6371(2) 0.2840(2) 0.13267(17) 0.0273(4) Uani 1 1 d .
C16 C 0.6554(2) 0.4059(2) 0.15417(17) 0.0274(4) Uani 1 1 d .
C17 C 0.7371(2) 0.57406(19) 0.10959(17) 0.0273(4) Uani 1 1 d .
C18 C 0.8096(2) 0.65250(19) 0.03835(17) 0.0280(4) Uani 1 1 d .
C19 C 0.8021(2) 0.7038(2) -0.07170(18) 0.0320(5) Uani 1 1 d .
H19A H 0.7413 0.6901 -0.1156 0.038 Uiso 1 1 calc R
C20 C 0.8867(2) 0.7755(2) -0.11493(19) 0.0346(5) Uani 1 1 d .
H20A H 0.8802 0.8149 -0.1885 0.042 Uiso 1 1 calc R
C21 C 0.9810(2) 0.7914(2) -0.05339(19) 0.0362(5) Uani 1 1 d .
H21A H 1.0366 0.8421 -0.0856 0.043 Uiso 1 1 calc R
C22 C 0.9956(2) 0.7350(2) 0.05377(18) 0.0316(5) Uani 1 1 d .
H22A H 1.0638 0.7422 0.0937 0.038 Uiso 1 1 calc R
C23 C 0.9070(2) 0.66747(19) 0.10073(17) 0.0278(4) Uani 1 1 d .
C24 C 0.8935(2) 0.59839(19) 0.20960(18) 0.0280(4) Uani 1 1 d .
C25 C 0.4734(2) 0.6647(2) 0.35725(17) 0.0282(5) Uani 1 1 d .
C26 C 0.4503(2) 0.7932(2) 0.31499(18) 0.0317(5) Uani 1 1 d .
C27 C 0.3272(3) 0.8730(2) 0.2725(2) 0.0422(6) Uani 1 1 d .
H27A H 0.3146 0.9605 0.2444 0.051 Uiso 1 1 calc R
C28 C 0.2210(3) 0.8245(3) 0.2711(2) 0.0485(6) Uani 1 1 d .
H28A H 0.1348 0.8791 0.2420 0.058 Uiso 1 1 calc R
C29 C 0.2401(3) 0.6972(3) 0.3118(2) 0.0447(6) Uani 1 1 d .
H29A H 0.1677 0.6638 0.3100 0.054 Uiso 1 1 calc R
C30 C 0.3650(2) 0.6183(2) 0.35532(19) 0.0363(5) Uani 1 1 d .
H30A H 0.3769 0.5313 0.3843 0.044 Uiso 1 1 calc R
B1 B 0.7237(3) 0.4936(2) 0.3138(2) 0.0273(5) Uani 1 1 d .

loop_
_atom_site_aniso_label
_atom_site_aniso_U_11
_atom_site_aniso_U_22
_atom_site_aniso_U_33
_atom_site_aniso_U_23
_atom_site_aniso_U_13
_atom_site_aniso_U_12
F1 0.0523(9) 0.0381(7) 0.0524(8) 0.0054(6) -0.0121(7) -0.0238(6)
O1 0.0288(7) 0.0312(7) 0.0266(7) 0.0007(6) -0.0054(6) -0.0128(6)
N1 0.0283(9) 0.0269(9) 0.0268(8) 0.0007(7) -0.0061(7) -0.0131(7)
N2 0.0313(9) 0.0307(9) 0.0257(8) 0.0034(7) -0.0071(7) -0.0152(7)
N3 0.0270(9) 0.0255(8) 0.0276(9) 0.0035(7) -0.0073(7) -0.0120(7)
N4 0.0272(9) 0.0259(8) 0.0308(9) 0.0030(7) -0.0070(7) -0.0098(7)
N5 0.0262(9) 0.0263(8) 0.0272(9) 0.0022(7) -0.0064(7) -0.0120(7)
N6 0.0303(9) 0.0260(9) 0.0316(9) 0.0009(7) -0.0084(7) -0.0121(7)
C1 0.0314(11) 0.0291(10) 0.0266(10) -0.0015(8) -0.0060(8) -0.0159(9)
C2 0.0317(11) 0.0288(10) 0.0248(10) -0.0015(8) -0.0083(8) -0.0120(9)
C3 0.0351(12) 0.0395(12) 0.0361(12) 0.0003(9) -0.0110(10) -0.0197(10)
C4 0.0335(12) 0.0417(13) 0.0374(12) -0.0002(10) -0.0139(10) -0.0128(10)
C5 0.0371(12) 0.0352(12) 0.0313(11) 0.0020(9) -0.0112(9) -0.0108(10)
C6 0.0346(11) 0.0311(11) 0.0237(10) 0.0016(8) -0.0076(9) -0.0128(9)
C7 0.0314(11) 0.0299(10) 0.0212(9) -0.0009(8) -0.0059(8) -0.0126(9)
C8 0.0322(11) 0.0251(10) 0.0234(9) 0.0016(8) -0.0038(8) -0.0119(8)
C9 0.0282(10) 0.0287(10) 0.0257(10) 0.0036(8) -0.0045(8) -0.0135(8)
C10 0.0261(10) 0.0295(10) 0.0278(10) -0.0004(8) -0.0035(8) -0.0135(8)
C11 0.0321(11) 0.0274(10) 0.0297(10) 0.0030(8) -0.0043(9) -0.0137(9)
C12 0.0358(12) 0.0322(11) 0.0358(11) -0.0010(9) -0.0061(9) -0.0162(9)
C13 0.0333(11) 0.0350(11) 0.0359(11) -0.0015(9) -0.0109(9) -0.0159(9)
C14 0.0312(11) 0.0324(11) 0.0326(11) 0.0041(9) -0.0119(9) -0.0141(9)
C15 0.0249(10) 0.0282(10) 0.0291(10) 0.0022(8) -0.0055(8) -0.0120(8)
C16 0.0258(10) 0.0286(10) 0.0268(10) 0.0011(8) -0.0073(8) -0.0097(8)
C17 0.0269(10) 0.0255(10) 0.0266(10) 0.0011(8) -0.0060(8) -0.0081(8)
C18 0.0279(10) 0.0220(9) 0.0305(10) -0.0005(8) -0.0029(8) -0.0085(8)
C19 0.0312(11) 0.0282(10) 0.0306(11) -0.0012(8) -0.0034(9) -0.0081(9)
C20 0.0365(12) 0.0286(11) 0.0304(11) 0.0044(9) -0.0011(9) -0.0094(9)
C21 0.0317(11) 0.0321(11) 0.0393(12) 0.0024(9) 0.0023(10) -0.0133(9)
C22 0.0275(11) 0.0284(10) 0.0360(11) 0.0008(9) -0.0025(9) -0.0111(9)
C23 0.0251(10) 0.0230(10) 0.0300(10) 0.0011(8) -0.0029(8) -0.0066(8)
C24 0.0258(10) 0.0246(10) 0.0324(11) -0.0003(8) -0.0036(8) -0.0109(8)
C25 0.0245(10) 0.0315(11) 0.0231(10) -0.0024(8) -0.0020(8) -0.0078(8)
C26 0.0323(11) 0.0328(11) 0.0290(10) -0.0024(9) -0.0037(9) -0.0137(9)
C27 0.0480(14) 0.0361(12) 0.0318(12) -0.0003(10) -0.0120(11) -0.0057(11)
C28 0.0342(13) 0.0604(16) 0.0385(13) -0.0110(12) -0.0130(11) -0.0040(12)
C29 0.0305(12) 0.0606(16) 0.0394(13) -0.0108(11) -0.0033(10) -0.0163(11)
C30 0.0289(11) 0.0465(13) 0.0339(11) -0.0053(10) -0.0028(9) -0.0173(10)
B1 0.0295(12) 0.0286(11) 0.0260(11) 0.0027(9) -0.0065(9) -0.0143(10)

loop_
_atom_type_symbol
_atom_type_description
_atom_type_scat_dispersion_real
_atom_type_scat_dispersion_imag
_atom_type_scat_source
C C 0.0033 0.0016 'International Tables Vol C Tables 4.2.6.8 and 6.1.1.4'
H H 0.0000 0.0000 'International Tables Vol C Tables 4.2.6.8 and 6.1.1.4'
B B 0.0013 0.0007 'International Tables Vol C Tables 4.2.6.8 and 6.1.1.4'
F F 0.0171 0.0103 'International Tables Vol C Tables 4.2.6.8 and 6.1.1.4'
N N 0.0061 0.0033 'International Tables Vol C Tables 4.2.6.8 and 6.1.1.4'
O O 0.0106 0.0060 'International Tables Vol C Tables 4.2.6.8 and 6.1.1.4'

loop_
_geom_angle_atom_site_label_1
_geom_angle_atom_site_label_2
_geom_angle_atom_site_label_3
_geom_angle
C25 O1 B1 115.22(16)
C1 N1 C8 112.74(17)
C1 N1 B1 122.25(16)
C8 N1 B1 122.99(17)
C8 N2 C9 117.58(17)
C9 N3 C16 113.25(16)
C9 N3 B1 123.00(17)
C16 N3 B1 122.79(16)
C17 N4 C16 116.39(17)
C17 N5 C24 113.75(16)
C17 N5 B1 123.19(17)
C24 N5 B1 122.60(17)
C24 N6 C1 116.85(17)
N6 C1 N1 123.18(18)
N6 C1 C2 129.18(19)
N1 C1 C2 105.91(16)
C3 C2 C7 120.87(19)
C3 C2 C1 131.38(19)
C7 C2 C1 107.39(17)
C4 C3 C2 118.4(2)
C4 C3 H3A 120.8
C2 C3 H3A 120.8
C3 C4 C5 120.8(2)
C3 C4 H4A 119.6
C5 C4 H4A 119.6
C6 C5 C4 121.9(2)
C6 C5 H5A 119.1
C4 C5 H5A 119.1
C5 C6 C7 118.2(2)
C5 C6 H6A 120.9
C7 C6 H6A 120.9
C6 C7 C2 119.80(19)
C6 C7 C8 132.81(19)
C2 C7 C8 107.08(17)
N2 C8 N1 122.34(18)
N2 C8 C7 130.18(18)
N1 C8 C7 105.54(17)
N2 C9 N3 122.06(18)
N2 C9 C10 130.63(18)
N3 C9 C10 105.55(16)
C11 C10 C15 119.76(19)
C11 C10 C9 132.78(19)
C15 C10 C9 107.24(17)
C12 C11 C10 118.13(19)
C12 C11 H11A 120.9
C10 C11 H11A 120.9
C11 C12 C13 121.7(2)
C11 C12 H12A 119.2
C13 C12 H12A 119.2
C14 C13 C12 121.2(2)
C14 C13 H13A 119.4
C12 C13 H13A 119.4
C15 C14 C13 117.99(19)
C15 C14 H14A 121.0
C13 C14 H14A 121.0
C14 C15 C10 121.21(18)
C14 C15 C16 131.43(18)
C10 C15 C16 107.03(17)
N4 C16 N3 122.85(18)
N4 C16 C15 129.95(19)
N3 C16 C15 105.65(16)
N4 C17 N5 122.69(17)
N4 C17 C18 130.74(18)
N5 C17 C18 105.40(17)
C19 C18 C23 120.72(19)
C19 C18 C17 132.2(2)
C23 C18 C17 107.02(17)
C20 C19 C18 117.5(2)
C20 C19 H19A 121.2
C18 C19 H19A 121.2
C19 C20 C21 121.7(2)
C19 C20 H20A 119.1
C21 C20 H20A 119.1
C22 C21 C20 121.4(2)
C22 C21 H21A 119.3
C20 C21 H21A 119.3
C21 C22 C23 117.6(2)
C21 C22 H22A 121.2
C23 C22 H22A 121.2
C22 C23 C18 120.81(19)
C22 C23 C24 131.9(2)
C18 C23 C24 107.30(17)
N6 C24 N5 122.23(17)
N6 C24 C23 130.90(18)
N5 C24 C23 105.27(17)
O1 C25 C26 121.09(18)
O1 C25 C30 121.50(19)
C26 C25 C30 117.4(2)
F1 C26 C27 119.3(2)
F1 C26 C25 118.10(19)
C27 C26 C25 122.6(2)
C26 C27 C28 119.0(2)
C26 C27 H27A 120.5
C28 C27 H27A 120.5
C29 C28 C27 120.2(2)
C29 C28 H28A 119.9
C27 C28 H28A 119.9
C28 C29 C30 119.9(2)
C28 C29 H29A 120.1
C30 C29 H29A 120.1
C29 C30 C25 120.9(2)
C29 C30 H30A 119.5
C25 C30 H30A 119.5
O1 B1 N1 112.54(17)
O1 B1 N3 115.72(17)
N1 B1 N3 104.76(16)
O1 B1 N5 114.71(17)
N1 B1 N5 104.58(17)
N3 B1 N5 103.31(16)

loop_
_geom_bond_atom_site_label_1
_geom_bond_atom_site_label_2
_geom_bond_distance
F1 C26 1.345(2)
O1 C25 1.370(2)
O1 B1 1.451(3)
N1 C1 1.370(3)
N1 C8 1.375(2)
N1 B1 1.487(3)
N2 C8 1.345(3)
N2 C9 1.348(3)
N3 C9 1.368(2)
N3 C16 1.369(3)
N3 B1 1.496(3)
N4 C17 1.345(3)
N4 C16 1.351(3)
N5 C17 1.363(3)
N5 C24 1.365(3)
N5 B1 1.498(3)
N6 C24 1.342(3)
N6 C1 1.350(3)
C1 C2 1.449(3)
C2 C3 1.391(3)
C2 C7 1.425(3)
C3 C4 1.380(3)
C3 H3A 0.9500
C4 C5 1.397(3)
C4 H4A 0.9500
C5 C6 1.380(3)
C5 H5A 0.9500
C6 C7 1.397(3)
C6 H6A 0.9500
C7 C8 1.456(3)
C9 C10 1.454(3)
C10 C11 1.399(3)
C10 C15 1.428(3)
C11 C12 1.386(3)
C11 H11A 0.9500
C12 C13 1.395(3)
C12 H12A 0.9500
C13 C14 1.388(3)
C13 H13A 0.9500
C14 C15 1.387(3)
C14 H14A 0.9500
C15 C16 1.454(3)
C17 C18 1.463(3)
C18 C19 1.392(3)
C18 C23 1.422(3)
C19 C20 1.386(3)
C19 H19A 0.9500
C20 C21 1.394(3)
C20 H20A 0.9500
C21 C22 1.387(3)
C21 H21A 0.9500
C22 C23 1.391(3)
C22 H22A 0.9500
C23 C24 1.461(3)
C25 C26 1.391(3)
C25 C30 1.392(3)
C26 C27 1.367(3)
C27 C28 1.386(4)
C27 H27A 0.9500
C28 C29 1.381(4)
C28 H28A 0.9500
C29 C30 1.384(3)
C29 H29A 0.9500
C30 H30A 0.9500
